data_4087779
loop_
_publ_author_name
'Sch\"adle, Dorothea'
'Sch\"adle, Christoph'
'Schneider, David'
'Maichle-M\"ossmer, C\"acilia'
'Anwander, Reiner'

_publ_section_title
;
 Versatile Ln2(\m-NR)2-Imide Platforms for Ligand Exchange and Isoprene
 Polymerization
;
_journal_issue 20
_journal_name_full Organometallics
_journal_page_first 4994
_journal_paper_doi 10.1021/acs.organomet.5b00589
_journal_volume 34
_journal_year 2015
_chemical_formula_sum 'C106 H194 Ce4 N16 Si8'
_chemical_formula_weight 2477.96
_chemical_name_common ds332
_space_group_crystal_system triclinic
_space_group_IT_number 2
_space_group_name_Hall '-P 1'
_space_group_name_H-M_alt 'P -1'
_atom_sites_solution_hydrogens geom
_atom_sites_solution_primary direct
_atom_sites_solution_secondary difmap
_cell_angle_alpha 110.2400(19)
_cell_angle_beta 101.6300(19)
_cell_angle_gamma 112.8160(19)
_cell_formula_units_Z 2
_cell_length_a 20.1251(11)
_cell_length_b 20.9030(12)
_cell_length_c 22.5087(13)
_cell_measurement_reflns_used 716
_cell_measurement_temperature 180.(2)
_cell_measurement_theta_max 24.9219
_cell_measurement_theta_min 2.8071
_cell_volume 7546.7(8)
_computing_cell_refinement 'APEX2 v2013.6-2 (Bruker AXS)'
_computing_data_collection 'COSMO v1.61'
_computing_data_reduction 'SAINT V8.27B (Bruker AXS Inc., 2012)'
_computing_molecular_graphics 'Ortep3, POV-Ray'
_computing_structure_refinement 'SHELXL-2013 (Sheldrick, 2013)'
_computing_structure_solution 'SHELXS-97 (Sheldrick, 2008)'
_diffrn_ambient_temperature 180.(2)
_diffrn_detector_area_resol_mean 8.3333
_diffrn_measured_fraction_theta_full 0.998
_diffrn_measured_fraction_theta_max 0.998
_diffrn_measurement_device_type 'Bruker ApexDuo'
_diffrn_measurement_method 'phi and omega scans'
_diffrn_radiation_monochromator multilayer
_diffrn_radiation_type MoK\a
_diffrn_radiation_wavelength 0.71073
_diffrn_reflns_av_R_equivalents 0.0728
_diffrn_reflns_av_unetI/netI 0.0598
_diffrn_reflns_limit_h_max 25
_diffrn_reflns_limit_h_min -25
_diffrn_reflns_limit_k_max 26
_diffrn_reflns_limit_k_min -26
_diffrn_reflns_limit_l_max 28
_diffrn_reflns_limit_l_min -28
_diffrn_reflns_number 229149
_diffrn_reflns_theta_full 27.18
_diffrn_reflns_theta_max 27.18
_diffrn_reflns_theta_min 1.16
_diffrn_source 'ImuS-focus sealed tube'
_exptl_absorpt_coefficient_mu 1.286
_exptl_absorpt_correction_T_max 0.94
_exptl_absorpt_correction_T_min 0.81
_exptl_absorpt_correction_type numerical
_exptl_absorpt_process_details 'SADABS V2012/1 (Bruker AXS Inc.)'
_exptl_crystal_colour 'clear red'
_exptl_crystal_density_diffrn 1.090
_exptl_crystal_density_method 'not measured'
_exptl_crystal_description block
_exptl_crystal_F_000 2572
_exptl_crystal_size_max 0.170
_exptl_crystal_size_mid 0.057
_exptl_crystal_size_min 0.050
_refine_diff_density_max 1.003
_refine_diff_density_min -0.530
_refine_ls_extinction_method none
_refine_ls_goodness_of_fit_ref 1.032
_refine_ls_hydrogen_treatment constr
_refine_ls_matrix_type full
_refine_ls_number_parameters 1257
_refine_ls_number_reflns 33488
_refine_ls_number_restraints 1297
_refine_ls_restrained_S_all 1.024
_refine_ls_R_factor_all 0.0747
_refine_ls_R_factor_gt 0.0386
_refine_ls_shift/su_max 0.005
_refine_ls_shift/su_mean 0.000
_refine_ls_structure_factor_coef Fsqd
_refine_ls_weighting_details 'w=1/[\s^2^(Fo^2^)+(0.0376P)^2^+1.9235P] where P=(Fo^2^+2Fc^2^)/3'
_refine_ls_weighting_scheme calc
_refine_ls_wR_factor_gt 0.0804
_refine_ls_wR_factor_ref 0.0920
_reflns_number_gt 22380
_reflns_number_total 33488
_reflns_threshold_expression 'I > 2\s(I)'
_cod_data_source_file om5b00589_si_002.cif
_cod_data_source_block Compound_9-Ce
_cod_database_code 4087779

loop_
_space_group_symop_operation_xyz
'x, y, z'
'-x, -y, -z'

loop_
_atom_site_type_symbol
_atom_site_label
_atom_site_fract_x
_atom_site_fract_y
_atom_site_fract_z
_atom_site_U_iso_or_equiv
_atom_site_adp_type
_atom_site_calc_flag
_atom_site_refinement_flags_adp
_atom_site_refinement_flags_occupancy
_atom_site_refinement_flags_posn
_atom_site_occupancy
_atom_site_disorder_assembly
_atom_site_disorder_group
Ce Ce1 0.84065(2) 0.63469(2) 0.06793(2) 0.03652(6) Uani d U . . 1.0 . .
Ce Ce2 0.89694(2) 0.75535(2) -0.01342(2) 0.03504(6) Uani d U . . 1.0 . .
N N1 0.94161(16) 0.74489(16) 0.08815(14) 0.0390(7) Uani d U . . 1.0 . .
C C12 1.0216(2) 0.7922(2) 0.10911(19) 0.0409(9) Uani d U . . 1.0 . .
C C13 1.0646(2) 0.7670(2) 0.0730(2) 0.0536(10) Uani d U . . 1.0 . .
C C14 1.1432(3) 0.8194(3) 0.0916(3) 0.0728(13) Uani d U . . 1.0 . .
H H14 1.1709 0.803 0.0659 0.087 Uiso calc U . R 1.0 . .
C C15 1.1818(2) 0.8942(3) 0.1458(3) 0.0707(13) Uani d U . . 1.0 . .
H H15 1.2349 0.9294 0.1568 0.085 Uiso calc U . R 1.0 . .
C C16 1.1423(2) 0.9168(2) 0.1838(2) 0.0596(11) Uani d U . . 1.0 . .
H H16 1.1696 0.9676 0.2224 0.071 Uiso calc U . R 1.0 . .
C C17 1.0643(2) 0.8685(2) 0.16791(19) 0.0449(9) Uani d U . . 1.0 . .
C C18 1.0231(2) 0.8965(2) 0.21115(19) 0.0508(10) Uani d U . . 1.0 . .
H H18 0.9721 0.8494 0.1978 0.061 Uiso calc U . R 1.0 . .
C C19 1.0042(3) 0.9539(3) 0.1958(3) 0.0761(14) Uani d U . . 1.0 . .
H H19A 0.974 0.9299 0.1464 0.114 Uiso calc U . R 1.0 . .
H H19B 1.0529 1.0018 0.2096 0.114 Uiso calc U . R 1.0 . .
H H19C 0.9734 0.9672 0.2214 0.114 Uiso calc U . R 1.0 . .
C C20 1.0686(3) 0.9310(3) 0.2889(2) 0.0879(17) Uani d U . . 1.0 . .
H H20A 1.0796 0.8924 0.2973 0.132 Uiso calc U . R 1.0 . .
H H20B 1.037 0.9432 0.314 0.132 Uiso calc U . R 1.0 . .
H H20C 1.1179 0.9791 0.3045 0.132 Uiso calc U . R 1.0 . .
C C21 1.0285(3) 0.6823(3) 0.0187(3) 0.0679(12) Uani d U . . 1.0 . .
H H21 0.9702 0.655 0.0026 0.081 Uiso calc U . R 1.0 A 1
C C22 1.0609(3) 0.6384(3) 0.0454(2) 0.0744(12) Uani d U . . 1.0 . .
H H22A 1.0321 0.5825 0.0116 0.112 Uiso calc U . R 1.0 . .
H H22B 1.0549 0.6441 0.0888 0.112 Uiso calc U . R 1.0 . .
H H22C 1.1164 0.6602 0.053 0.112 Uiso calc U . R 1.0 . .
C C23 1.0584(17) 0.6819(13) -0.0536(11) 0.0744(12) Uani d U P . 0.33(3) B 1
H H21A 1.0356 0.6275 -0.0891 0.112 Uiso calc U P R 0.33(3) B 1
H H21B 1.1156 0.7078 -0.0371 0.112 Uiso calc U P R 0.33(3) B 1
H H21C 1.0399 0.7102 -0.0729 0.112 Uiso calc U P R 0.33(3) B 1
C C23A 1.0309(9) 0.6703(6) -0.0443(5) 0.0744(12) Uani d U P . 0.67(3) B 2
H H21D 1.0062 0.6138 -0.0748 0.112 Uiso calc U P R 0.67(3) B 2
H H21E 1.0855 0.6964 -0.0394 0.112 Uiso calc U P R 0.67(3) B 2
H H21F 1.0028 0.6921 -0.0639 0.112 Uiso calc U P R 0.67(3) B 2
N N2 0.80001(16) 0.64186(16) -0.03682(14) 0.0361(7) Uani d U . . 1.0 . .
C C24 0.7330(2) 0.5713(2) -0.06293(17) 0.0372(8) Uani d U . . 1.0 . .
C C25 0.6622(2) 0.5689(2) -0.05600(18) 0.0405(9) Uani d U . . 1.0 . .
C C26 0.5967(2) 0.4966(2) -0.07658(19) 0.0521(10) Uani d U . . 1.0 . .
H H26 0.5507 0.4956 -0.0712 0.063 Uiso calc U . R 1.0 . .
C C27 0.5973(3) 0.4271(2) -0.1044(2) 0.0601(12) Uani d U . . 1.0 . .
H H27 0.5522 0.3788 -0.1178 0.072 Uiso calc U . R 1.0 . .
C C28 0.6638(2) 0.4277(2) -0.1128(2) 0.0536(11) Uani d U . . 1.0 . .
H H28 0.6636 0.3794 -0.1325 0.064 Uiso calc U . R 1.0 . .
C C29 0.7311(2) 0.4977(2) -0.09298(18) 0.0433(9) Uani d U . . 1.0 . .
C C30 0.6590(2) 0.6438(2) -0.0297(2) 0.0475(9) Uani d U . . 1.0 . .
H H30 0.7135 0.687 0.0024 0.057 Uiso calc U . R 1.0 . .
C C31 0.6072(2) 0.6474(3) 0.0109(2) 0.0711(13) Uani d U . . 1.0 . .
H H31A 0.5529 0.6061 -0.0187 0.107 Uiso calc U . R 1.0 . .
H H31B 0.6104 0.6989 0.0273 0.107 Uiso calc U . R 1.0 . .
H H31C 0.625 0.6396 0.0503 0.107 Uiso calc U . R 1.0 . .
C C32 0.6372(3) 0.6608(2) -0.0891(2) 0.0672(13) Uani d U . . 1.0 . .
H H32A 0.6731 0.6602 -0.1127 0.101 Uiso calc U . R 1.0 . .
H H32B 0.641 0.7125 -0.0714 0.101 Uiso calc U . R 1.0 . .
H H32C 0.5835 0.6204 -0.1214 0.101 Uiso calc U . R 1.0 . .
C C33 0.8014(2) 0.4954(2) -0.1058(2) 0.0530(10) Uani d U . . 1.0 . .
H H33 0.8413 0.5506 -0.0915 0.064 Uiso calc U . R 1.0 . .
C C34 0.7818(3) 0.4466(3) -0.1814(2) 0.0903(16) Uani d U . . 1.0 . .
H H34A 0.7397 0.393 -0.1981 0.136 Uiso calc U . R 1.0 . .
H H34B 0.8283 0.4453 -0.1872 0.136 Uiso calc U . R 1.0 . .
H H34C 0.7648 0.4702 -0.2077 0.136 Uiso calc U . R 1.0 . .
C C35 0.8391(3) 0.4663(3) -0.0635(2) 0.0774(14) Uani d U . . 1.0 . .
H H35A 0.7998 0.4145 -0.0722 0.116 Uiso calc U . R 1.0 . .
H H35B 0.8604 0.5034 -0.0145 0.116 Uiso calc U . R 1.0 . .
H H35C 0.8815 0.4621 -0.0765 0.116 Uiso calc U . R 1.0 . .
N N3 0.77331(16) 0.64781(16) 0.14469(14) 0.0401(7) Uani d U . . 1.0 . .
Si Si1 0.78731(6) 0.73368(7) 0.20452(6) 0.0472(3) Uani d U . . 1.0 . .
C C1 0.7030(3) 0.7247(3) 0.2316(2) 0.0713(13) Uani d U . . 1.0 . .
H H1A 0.6558 0.7022 0.1912 0.107 Uiso calc U . R 1.0 . .
H H1B 0.715 0.7768 0.2645 0.107 Uiso calc U . R 1.0 . .
H H1C 0.6943 0.6904 0.2532 0.107 Uiso calc U . R 1.0 . .
C C2 0.8750(2) 0.7789(2) 0.2848(2) 0.0627(12) Uani d U . . 1.0 . .
H H2A 0.9211 0.7867 0.2735 0.094 Uiso calc U . R 1.0 . .
H H2B 0.8661 0.7439 0.3058 0.094 Uiso calc U . R 1.0 . .
H H2C 0.8836 0.8297 0.3172 0.094 Uiso calc U . R 1.0 . .
C C3 0.8031(2) 0.8050(2) 0.1697(2) 0.0548(11) Uani d U . . 1.0 . .
H H3A 0.843 0.8079 0.1503 0.082 Uiso calc U . R 1.0 . .
H H3B 0.8207 0.8571 0.2068 0.082 Uiso calc U . R 1.0 . .
H H3C 0.754 0.7877 0.1338 0.082 Uiso calc U . R 1.0 . .
Si Si2 0.72151(6) 0.55889(7) 0.14092(6) 0.0494(3) Uani d U . . 1.0 . .
C C4 0.7548(3) 0.5588(3) 0.2249(2) 0.0810(15) Uani d U . . 1.0 . .
H H4A 0.7238 0.5061 0.2194 0.122 Uiso calc U . R 1.0 . .
H H4B 0.7478 0.5965 0.2597 0.122 Uiso calc U . R 1.0 . .
H H4C 0.8102 0.5737 0.2394 0.122 Uiso calc U . R 1.0 . .
C C5 0.7335(2) 0.4827(2) 0.0760(2) 0.0620(12) Uani d U . . 1.0 . .
H H5A 0.7054 0.432 0.0752 0.093 Uiso calc U . R 1.0 . .
H H5B 0.7891 0.4989 0.0887 0.093 Uiso calc U . R 1.0 . .
H H5C 0.7122 0.4776 0.0304 0.093 Uiso calc U . R 1.0 . .
C C6 0.6134(2) 0.5186(3) 0.1098(2) 0.0696(13) Uani d U . . 1.0 . .
H H6A 0.5929 0.5061 0.0615 0.104 Uiso calc U . R 1.0 . .
H H6B 0.602 0.5578 0.1373 0.104 Uiso calc U . R 1.0 . .
H H6C 0.5886 0.4708 0.1142 0.104 Uiso calc U . R 1.0 . .
N N4 0.93769(16) 0.77142(15) -0.10471(14) 0.0377(7) Uani d U . . 1.0 . .
Si Si3 1.01825(6) 0.86123(6) -0.07323(6) 0.0419(3) Uani d U . . 1.0 . .
C C38 1.0415(2) 0.9196(2) 0.0204(2) 0.0528(10) Uani d U . . 1.0 . .
H H38A 0.9952 0.9217 0.026 0.079 Uiso calc U . R 1.0 . .
H H38B 1.0846 0.9731 0.0383 0.079 Uiso calc U . R 1.0 . .
H H38C 1.0568 0.8945 0.0458 0.079 Uiso calc U . R 1.0 . .
C C39 1.1085(2) 0.8584(2) -0.0783(2) 0.0679(13) Uani d U . . 1.0 . .
H H39A 1.0974 0.8228 -0.1255 0.102 Uiso calc U . R 1.0 . .
H H39B 1.1258 0.8396 -0.0472 0.102 Uiso calc U . R 1.0 . .
H H39C 1.1499 0.9113 -0.0648 0.102 Uiso calc U . R 1.0 . .
C C40 1.0052(3) 0.9218(2) -0.1144(2) 0.0674(13) Uani d U . . 1.0 . .
H H40A 1.0063 0.9011 -0.1603 0.101 Uiso calc U . R 1.0 . .
H H40B 1.0476 0.9765 -0.0862 0.101 Uiso calc U . R 1.0 . .
H H40C 0.9548 0.9195 -0.1184 0.101 Uiso calc U . R 1.0 . .
Si Si4 0.88852(6) 0.70105(6) -0.18782(5) 0.0462(3) Uani d U . . 1.0 . .
C C41 0.9268(3) 0.6301(3) -0.2108(2) 0.0759(14) Uani d U . . 1.0 . .
H H41A 0.9829 0.6594 -0.2002 0.114 Uiso calc U . R 1.0 . .
H H41B 0.8991 0.5928 -0.2599 0.114 Uiso calc U . R 1.0 . .
H H41C 0.9183 0.6014 -0.1841 0.114 Uiso calc U . R 1.0 . .
C C42 0.8914(3) 0.7367(3) -0.2530(2) 0.0873(16) Uani d U . . 1.0 . .
H H42A 0.8556 0.6925 -0.2988 0.131 Uiso calc U . R 1.0 . .
H H42B 0.9447 0.7596 -0.2517 0.131 Uiso calc U . R 1.0 . .
H H42C 0.8755 0.7767 -0.2428 0.131 Uiso calc U . R 1.0 . .
C C43 0.7859(2) 0.6410(3) -0.2035(2) 0.0803(15) Uani d U . . 1.0 . .
H H43A 0.7582 0.599 -0.2512 0.12 Uiso calc U . R 1.0 . .
H H43B 0.7616 0.674 -0.1954 0.12 Uiso calc U . R 1.0 . .
H H43C 0.783 0.6178 -0.1724 0.12 Uiso calc U . R 1.0 . .
N N5 0.94377(17) 0.61364(19) 0.14276(16) 0.0469(8) Uani d U . . 1.0 . .
C C7 0.9467(2) 0.5515(2) 0.1454(2) 0.0512(10) Uani d U . . 1.0 . .
H H7 0.9083 0.5008 0.1089 0.061 Uiso calc U . R 1.0 . .
C C8 1.0006(2) 0.5558(3) 0.1966(2) 0.0543(11) Uani d U . . 1.0 . .
H H8 0.9984 0.509 0.1952 0.065 Uiso calc U . R 1.0 . .
C C9 1.0594(2) 0.6294(3) 0.2512(2) 0.0487(10) Uani d U . . 1.0 . .
C C10 1.0591(2) 0.6949(2) 0.2479(2) 0.0554(11) Uani d U . . 1.0 . .
H H10 1.0989 0.7465 0.282 0.066 Uiso calc U . R 1.0 . .
C C11 1.0016(2) 0.6843(2) 0.1955(2) 0.0522(10) Uani d U . . 1.0 . .
H H11 1.0019 0.7299 0.1958 0.063 Uiso calc U . R 1.0 . .
N N6 1.1136(2) 0.6374(2) 0.30491(19) 0.0650(10) Uani d U . . 1.0 . .
C C36 1.1072(3) 0.5682(3) 0.3103(3) 0.0804(15) Uani d U . . 1.0 . .
H H36A 1.0545 0.5366 0.3072 0.121 Uiso calc U . R 1.0 . .
H H36B 1.1458 0.5844 0.3545 0.121 Uiso calc U . R 1.0 . .
H H36C 1.1168 0.5369 0.2728 0.121 Uiso calc U . R 1.0 . .
C C37 1.1801(3) 0.7134(3) 0.3548(2) 0.0843(16) Uani d U . . 1.0 . .
H H37A 1.2087 0.7379 0.3312 0.126 Uiso calc U . R 1.0 . .
H H37B 1.2147 0.7068 0.3867 0.126 Uiso calc U . R 1.0 . .
H H37C 1.162 0.7469 0.3805 0.126 Uiso calc U . R 1.0 . .
N N7 0.82728(17) 0.83822(17) -0.01243(17) 0.0455(8) Uani d U . . 1.0 . .
C C44 0.8065(2) 0.8495(2) -0.06723(19) 0.0433(9) Uani d U . . 1.0 . .
H H44 0.8224 0.8308 -0.1035 0.052 Uiso calc U . R 1.0 . .
C C45 0.7640(2) 0.8860(2) -0.07395(19) 0.0411(9) Uani d U . . 1.0 . .
H H45 0.7526 0.8929 -0.1136 0.049 Uiso calc U . R 1.0 . .
C C46 0.73730(19) 0.9132(2) -0.02349(18) 0.0385(8) Uani d U . . 1.0 . .
C C47 0.7583(2) 0.9015(2) 0.0337(2) 0.0486(10) Uani d U . . 1.0 . .
H H47 0.7427 0.9189 0.0705 0.058 Uiso calc U . R 1.0 . .
C C48 0.8012(2) 0.8648(2) 0.0359(2) 0.0522(10) Uani d U . . 1.0 . .
H H48 0.8139 0.8574 0.0751 0.063 Uiso calc U . R 1.0 . .
N N8 0.69467(18) 0.94947(18) -0.02816(17) 0.0507(8) Uani d U . . 1.0 . .
C C49 0.6775(3) 0.9658(3) -0.0857(2) 0.0670(13) Uani d U . . 1.0 . .
H H49A 0.7266 0.9996 -0.087 0.101 Uiso calc U . R 1.0 . .
H H49B 0.6468 0.9926 -0.08 0.101 Uiso calc U . R 1.0 . .
H H49C 0.6476 0.9163 -0.1288 0.101 Uiso calc U . R 1.0 . .
C C50 0.6672(3) 0.9766(3) 0.0254(2) 0.0740(14) Uani d U . . 1.0 . .
H H50A 0.6387 1.002 0.0134 0.111 Uiso calc U . R 1.0 . .
H H50B 0.7121 1.0143 0.0692 0.111 Uiso calc U . R 1.0 . .
H H50C 0.6324 0.9316 0.0296 0.111 Uiso calc U . R 1.0 . .
Ce Ce3 1.31818(2) 0.75719(2) 0.67164(2) 0.03341(5) Uani d U . . 1.0 . .
Ce Ce4 1.45555(2) 0.70794(2) 0.61863(2) 0.03669(6) Uani d U . . 1.0 . .
N N11 1.32372(15) 0.68313(15) 0.57681(13) 0.0329(6) Uani d U . . 1.0 . .
C C112 1.31513(19) 0.6580(2) 0.50893(17) 0.0355(8) Uani d U . . 1.0 . .
C C113 1.3585(2) 0.7117(2) 0.48687(18) 0.0446(9) Uani d U . . 1.0 . .
C C114 1.3543(2) 0.6835(3) 0.4197(2) 0.0628(12) Uani d U . . 1.0 . .
H H114 1.3836 0.7193 0.4057 0.075 Uiso calc U . R 1.0 . .
C C115 1.3085(2) 0.6046(3) 0.3730(2) 0.0640(12) Uani d U . . 1.0 . .
H H115 1.3077 0.5862 0.3278 0.077 Uiso calc U . R 1.0 . .
C C116 1.2643(2) 0.5529(3) 0.39223(19) 0.0521(10) Uani d U . . 1.0 . .
H H116 1.2319 0.4989 0.3593 0.063 Uiso calc U . R 1.0 . .
C C117 1.26544(19) 0.5770(2) 0.45826(17) 0.0393(8) Uani d U . . 1.0 . .
C C118 1.2162(2) 0.5186(2) 0.47791(19) 0.0452(9) Uani d U . . 1.0 . .
H H118 1.2183 0.5494 0.5243 0.054 Uiso calc U . R 1.0 . .
C C119 1.2495(3) 0.4664(3) 0.4845(3) 0.0766(14) Uani d U . . 1.0 . .
H HI9A 1.2171 0.4298 0.4981 0.115 Uiso calc U . R 1.0 . .
H HI9B 1.303 0.499 0.5193 0.115 Uiso calc U . R 1.0 . .
H HI9C 1.25 0.4366 0.4402 0.115 Uiso calc U . R 1.0 . .
C C120 1.1294(2) 0.4682(3) 0.4285(2) 0.0723(14) Uani d U . . 1.0 . .
H HJ0A 1.125 0.4364 0.3825 0.109 Uiso calc U . R 1.0 . .
H HJ0B 1.1081 0.5026 0.4263 0.109 Uiso calc U . R 1.0 . .
H HJ0C 1.1 0.4335 0.4451 0.109 Uiso calc U . R 1.0 . .
C C121 1.4035(2) 0.8000(2) 0.5341(2) 0.0555(11) Uani d U . . 1.0 . .
H H121 1.4098 0.8085 0.5819 0.067 Uiso calc U . R 1.0 . .
C C122 1.3560(3) 0.8376(3) 0.5152(2) 0.0737(13) Uani d U . . 1.0 . .
H HJ2A 1.3503 0.8319 0.4691 0.111 Uiso calc U . R 1.0 . .
H HJ2B 1.3832 0.8935 0.5485 0.111 Uiso calc U . R 1.0 . .
H HJ2C 1.3041 0.8114 0.516 0.111 Uiso calc U . R 1.0 . .
C C123 1.4850(3) 0.8432(3) 0.5351(3) 0.0873(16) Uani d U . . 1.0 . .
H HJ3A 1.5163 0.8208 0.5488 0.131 Uiso calc U . R 1.0 . .
H HJ3B 1.5104 0.8991 0.5679 0.131 Uiso calc U . R 1.0 . .
H HJ3C 1.4807 0.8373 0.4891 0.131 Uiso calc U . R 1.0 . .
N N12 1.45273(15) 0.78761(16) 0.71164(13) 0.0339(6) Uani d U . . 1.0 . .
C C124 1.46546(19) 0.8403(2) 0.77547(17) 0.0380(8) Uani d U . . 1.0 . .
C C125 1.4828(2) 0.9193(2) 0.79161(19) 0.0503(10) Uani d U . . 1.0 . .
C C126 1.4863(3) 0.9677(3) 0.8542(2) 0.0685(13) Uani d U . . 1.0 . .
H H126 1.4979 1.0198 0.8644 0.082 Uiso calc U . R 1.0 . .
C C127 1.4737(3) 0.9427(3) 0.9015(2) 0.0783(16) Uani d U . . 1.0 . .
H H127 1.4749 0.9766 0.9432 0.094 Uiso calc U . R 1.0 . .
C C128 1.4592(3) 0.8681(3) 0.8885(2) 0.0676(13) Uani d U . . 1.0 . .
H H128 1.4518 0.8515 0.9222 0.081 Uiso calc U . R 1.0 . .
C C129 1.4554(2) 0.8162(2) 0.82683(18) 0.0460(9) Uani d U . . 1.0 . .
C C130 1.4997(2) 0.9511(2) 0.7420(2) 0.0592(11) Uani d U . . 1.0 . .
H H130 1.5017 0.9106 0.7036 0.071 Uiso calc U . R 1.0 . .
C C131 1.5798(3) 1.0267(3) 0.7764(3) 0.1024(19) Uani d U . . 1.0 . .
H HK1A 1.5938 1.0397 0.7412 0.154 Uiso calc U . R 1.0 . .
H HK1B 1.6195 1.0184 0.8005 0.154 Uiso calc U . R 1.0 . .
H HK1C 1.5771 1.07 0.8092 0.154 Uiso calc U . R 1.0 . .
C C132 1.4367(3) 0.9663(3) 0.7108(3) 0.0841(16) Uani d U . . 1.0 . .
H HK2A 1.4526 0.9905 0.682 0.126 Uiso calc U . R 1.0 . .
H HK2B 1.4296 1.0018 0.7475 0.126 Uiso calc U . R 1.0 . .
H HK2C 1.3874 0.9165 0.6826 0.126 Uiso calc U . R 1.0 . .
C C133 1.4449(2) 0.7357(2) 0.8141(2) 0.0513(10) Uani d U . . 1.0 . .
H H133 1.4129 0.6992 0.764 0.062 Uiso calc U . R 1.0 . .
C C134 1.4013(3) 0.6993(3) 0.8530(3) 0.0916(17) Uani d U . . 1.0 . .
H HK4A 1.3515 0.699 0.8442 0.137 Uiso calc U . R 1.0 . .
H HK4B 1.4334 0.7305 0.9024 0.137 Uiso calc U . R 1.0 . .
H HK4C 1.3914 0.6453 0.8373 0.137 Uiso calc U . R 1.0 . .
C C135 1.5246(2) 0.7402(2) 0.8284(2) 0.0632(12) Uani d U . . 1.0 . .
H HK5A 1.5176 0.6876 0.8162 0.095 Uiso calc U . R 1.0 . .
H HK5B 1.5579 0.7752 0.8772 0.095 Uiso calc U . R 1.0 . .
H HK5C 1.5495 0.7607 0.8008 0.095 Uiso calc U . R 1.0 . .
N N13 1.22206(17) 0.68908(19) 0.70837(16) 0.0473(8) Uani d U . . 1.0 . .
Si Si11 1.17001(7) 0.59056(8) 0.67969(7) 0.0580(3) Uani d U . . 1.0 . .
C C101 1.2326(2) 0.5454(3) 0.6614(2) 0.0593(11) Uani d U . . 1.0 . .
H H1A6 1.2003 0.4879 0.6386 0.089 Uiso calc U . R 1.0 . .
H H1B6 1.2738 0.563 0.7047 0.089 Uiso calc U . R 1.0 . .
H H1C6 1.2564 0.5615 0.6315 0.089 Uiso calc U . R 1.0 . .
C C102 1.0819(2) 0.5400(3) 0.5975(3) 0.0803(15) Uani d U . . 1.0 . .
H H1A7 1.099 0.5476 0.5615 0.12 Uiso calc U . R 1.0 . .
H H1B7 1.0477 0.5623 0.605 0.12 Uiso calc U . R 1.0 . .
H H1C7 1.0531 0.4836 0.5832 0.12 Uiso calc U . R 1.0 . .
C C103 1.1336(3) 0.5626(3) 0.7427(3) 0.0963(18) Uani d U . . 1.0 . .
H H1A5 1.0963 0.5806 0.7506 0.144 Uiso calc U . R 1.0 . .
H H1B5 1.1778 0.5874 0.7862 0.144 Uiso calc U . R 1.0 . .
H H1C5 1.1076 0.5054 0.724 0.144 Uiso calc U . R 1.0 . .
Si Si12 1.20274(7) 0.75484(8) 0.76082(6) 0.0614(3) Uani d U . . 1.0 . .
C C104 1.2670(3) 0.8561(2) 0.7726(2) 0.0670(12) Uani d U . . 1.0 . .
H H1A8 1.2558 0.8554 0.7278 0.1 Uiso calc U . R 1.0 . .
H H1B8 1.3221 0.8713 0.7928 0.1 Uiso calc U . R 1.0 . .
H H1C8 1.2564 0.894 0.8031 0.1 Uiso calc U . R 1.0 . .
C C105 1.2245(3) 0.7665(4) 0.8503(2) 0.0948(18) Uani d U . . 1.0 . .
H H1A9 1.1859 0.7191 0.849 0.142 Uiso calc U . R 1.0 . .
H H1B9 1.2219 0.8121 0.8793 0.142 Uiso calc U . R 1.0 . .
H H1C9 1.277 0.7744 0.8692 0.142 Uiso calc U . R 1.0 . .
C C106 1.0992(3) 0.7323(3) 0.7235(3) 0.0847(15) Uani d U . . 1.0 . .
H H1A1 1.088 0.7295 0.678 0.127 Uiso calc U . R 1.0 . .
H H1B1 1.0922 0.7738 0.7537 0.127 Uiso calc U . R 1.0 . .
H H1C1 1.0632 0.6817 0.7194 0.127 Uiso calc U . R 1.0 . .
N N14 1.57513(16) 0.73952(16) 0.59577(14) 0.0393(7) Uani d U . . 1.0 . .
Si Si13 1.56215(6) 0.67020(7) 0.52010(5) 0.0468(3) Uani d U . . 1.0 . .
C C138 1.6316(2) 0.6319(3) 0.5274(2) 0.0714(13) Uani d U . . 1.0 . .
H H1A2 1.617 0.5887 0.4827 0.107 Uiso calc U . R 1.0 . .
H H1B2 1.6294 0.6127 0.5614 0.107 Uiso calc U . R 1.0 . .
H H1C2 1.6849 0.6741 0.542 0.107 Uiso calc U . R 1.0 . .
C C139 1.5682(3) 0.7031(3) 0.4527(2) 0.0757(14) Uani d U . . 1.0 . .
H H1A3 1.5593 0.66 0.4105 0.114 Uiso calc U . R 1.0 . .
H H1B3 1.6201 0.7484 0.4691 0.114 Uiso calc U . R 1.0 . .
H H1C3 1.5283 0.7181 0.4433 0.114 Uiso calc U . R 1.0 . .
C C140 1.4613(2) 0.5830(2) 0.4837(2) 0.0581(11) Uani d U . . 1.0 . .
H H1A4 1.4221 0.5988 0.4738 0.087 Uiso calc U . R 1.0 . .
H H1B4 1.4552 0.5634 0.5171 0.087 Uiso calc U . R 1.0 . .
H H1C4 1.4539 0.5414 0.4412 0.087 Uiso calc U . R 1.0 . .
Si Si14 1.66153(6) 0.82138(7) 0.65336(6) 0.0529(3) Uani d U . . 1.0 . .
C C99A 1.6613(7) 0.8561(8) 0.7403(7) 0.0922(14) Uani d U P . 0.404(4) C 1
H H99A 1.6139 0.8597 0.7389 0.138 Uiso calc U P R 0.404(4) C 1
H H99B 1.7075 0.9081 0.771 0.138 Uiso calc U P R 0.404(4) C 1
H H99C 1.6622 0.8191 0.7573 0.138 Uiso calc U P R 0.404(4) C 1
C C1A0 1.7519(6) 0.8200(7) 0.6568(7) 0.0922(14) Uani d U P . 0.404(4) C 1
H HAA1 1.7527 0.8028 0.6107 0.138 Uiso calc U P R 0.404(4) C 1
H HAA2 1.7552 0.7836 0.6737 0.138 Uiso calc U P R 0.404(4) C 1
H HAA3 1.7966 0.873 0.6878 0.138 Uiso calc U P R 0.404(4) C 1
C C1A1 1.6764(7) 0.9104(7) 0.6352(6) 0.0922(14) Uani d U P . 0.404(4) C 1
H HAA4 1.6299 0.9161 0.6313 0.138 Uiso calc U P R 0.404(4) C 1
H HAA5 1.6847 0.9008 0.5922 0.138 Uiso calc U P R 0.404(4) C 1
H HAA6 1.7221 0.9587 0.6731 0.138 Uiso calc U P R 0.404(4) C 1
C C99B 1.6448(5) 0.8928(5) 0.7167(5) 0.0922(14) Uani d U P . 0.596(4) C 2
H H99D 1.6154 0.8673 0.7393 0.138 Uiso calc U P R 0.596(4) C 2
H H99E 1.615 0.9103 0.6927 0.138 Uiso calc U P R 0.596(4) C 2
H H99F 1.6953 0.9382 0.7511 0.138 Uiso calc U P R 0.596(4) C 2
C C1B0 1.7263(5) 0.7983(5) 0.7086(4) 0.0922(14) Uani d U P . 0.596(4) C 2
H HBB1 1.7376 0.7605 0.6788 0.138 Uiso calc U P R 0.596(4) C 2
H HBB2 1.6987 0.7759 0.7339 0.138 Uiso calc U P R 0.596(4) C 2
H HBB3 1.7754 0.8469 0.7413 0.138 Uiso calc U P R 0.596(4) C 2
C C1B1 1.7202(5) 0.8706(5) 0.6130(4) 0.0922(14) Uani d U P . 0.596(4) C 2
H HBB4 1.7277 0.8328 0.5788 0.138 Uiso calc U P R 0.596(4) C 2
H HBB5 1.7712 0.9142 0.6484 0.138 Uiso calc U P R 0.596(4) C 2
H HBB6 1.6927 0.891 0.5906 0.138 Uiso calc U P R 0.596(4) C 2
N N15 1.22051(18) 0.77992(19) 0.59314(16) 0.0483(8) Uani d U . . 1.0 . .
C C107 1.1637(2) 0.7096(2) 0.5416(2) 0.0570(11) Uani d U . . 1.0 . .
H H107 1.1659 0.6646 0.5404 0.068 Uiso calc U . R 1.0 . .
C C108 1.1031(2) 0.6974(2) 0.4908(2) 0.0585(11) Uani d U . . 1.0 . .
H H108 1.0646 0.6455 0.4563 0.07 Uiso calc U . R 1.0 . .
C C109 1.0981(2) 0.7621(3) 0.4898(2) 0.0587(11) Uani d U . . 1.0 . .
C C110 1.1577(3) 0.8352(3) 0.5429(2) 0.0740(14) Uani d U . . 1.0 . .
H H110 1.1584 0.8816 0.5449 0.089 Uiso calc U . R 1.0 . .
C C111 1.2147(2) 0.8408(3) 0.5919(2) 0.0639(12) Uani d U . . 1.0 . .
H H111 1.2532 0.8918 0.6278 0.077 Uiso calc U . R 1.0 . .
N N16 1.0407(2) 0.7540(2) 0.4392(2) 0.0795(12) Uani d U . . 1.0 . .
C C136 0.9785(3) 0.6763(3) 0.3863(2) 0.0868(16) Uani d U . . 1.0 . .
H HK6A 0.9425 0.6813 0.3541 0.13 Uiso calc U . R 1.0 . .
H HK6B 0.95 0.6477 0.4076 0.13 Uiso calc U . R 1.0 . .
H HK6C 1.001 0.6475 0.3615 0.13 Uiso calc U . R 1.0 . .
C C97 1.027(2) 0.8199(16) 0.4491(18) 0.097(8) Uani d U P . 0.47(5) D 1
H H97A 0.9846 0.8051 0.4079 0.145 Uiso calc U P R 0.47(5) D 1
H H97B 1.0749 0.8652 0.4571 0.145 Uiso calc U P R 0.47(5) D 1
H H97C 1.0126 0.8338 0.4888 0.145 Uiso calc U P R 0.47(5) D 1
C C97A 1.0500(14) 0.8240(14) 0.4285(15) 0.078(4) Uani d U P . 0.53(5) D 2
H H97D 1.0039 0.8079 0.3898 0.117 Uiso calc U P R 0.53(5) D 2
H H97E 1.0968 0.8444 0.4184 0.117 Uiso calc U P R 0.53(5) D 2
H H97F 1.0554 0.8651 0.4702 0.117 Uiso calc U P R 0.53(5) D 2
N N17 1.47124(19) 0.60769(19) 0.65441(16) 0.0490(8) Uani d U . . 1.0 . .
C C144 1.5415(2) 0.6116(2) 0.67235(19) 0.0462(9) Uani d U . . 1.0 . .
H H144 1.5825 0.6492 0.6675 0.055 Uiso calc U . R 1.0 . .
C C145 1.5583(2) 0.5662(2) 0.69680(18) 0.0403(9) Uani d U . . 1.0 . .
H H145 1.6093 0.5725 0.708 0.048 Uiso calc U . R 1.0 . .
C C146 1.5001(2) 0.5099(2) 0.70549(17) 0.0394(8) Uani d U . . 1.0 . .
C C147 1.4266(2) 0.5057(2) 0.6873(2) 0.0520(10) Uani d U . . 1.0 . .
H H147 1.3843 0.4691 0.6917 0.062 Uiso calc U . R 1.0 . .
C C148 1.4166(2) 0.5542(3) 0.6635(2) 0.0588(11) Uani d U . . 1.0 . .
H H148 1.3664 0.5498 0.6523 0.071 Uiso calc U . R 1.0 . .
N N18 1.51379(17) 0.46315(18) 0.72897(16) 0.0483(8) Uani d U . . 1.0 . .
C C149 1.5891(2) 0.4659(3) 0.7435(2) 0.0601(12) Uani d U . . 1.0 . .
H H14A 1.6012 0.4562 0.7023 0.09 Uiso calc U . R 1.0 . .
H H14B 1.5868 0.4256 0.757 0.09 Uiso calc U . R 1.0 . .
H H14C 1.6299 0.5179 0.781 0.09 Uiso calc U . R 1.0 . .
C C150 1.4527(2) 0.4051(3) 0.7378(2) 0.0659(13) Uani d U . . 1.0 . .
H H13A 1.4125 0.3629 0.6927 0.099 Uiso calc U . R 1.0 . .
H H13B 1.429 0.4304 0.7646 0.099 Uiso calc U . R 1.0 . .
H H13C 1.4756 0.383 0.7621 0.099 Uiso calc U . R 1.0 . .
C C1H 0.7157(6) 0.2675(6) -0.0204(5) 0.227(4) Uani d U . D 1.0 . .
H H1H1 0.7443 0.2605 0.0153 0.34 Uiso calc U . R 1.0 . .
H H1H2 0.7367 0.3238 -0.0058 0.34 Uiso calc U . R 1.0 . .
H H1H3 0.7216 0.2427 -0.0632 0.34 Uiso calc U . R 1.0 . .
C C2H 0.6376(6) 0.2332(7) -0.0310(6) 0.226(4) Uani d U . D 1.0 . .
H H2H1 0.6207 0.178 -0.0413 0.271 Uiso calc U . R 1.0 . .
H H2H2 0.6353 0.2589 0.0141 0.271 Uiso calc U . R 1.0 . .
C C3H 0.5805(6) 0.2304(6) -0.0781(6) 0.213(3) Uani d U . D 1.0 . .
H H3H1 0.5808 0.2032 -0.1237 0.256 Uiso calc U . R 1.0 . .
H H3H2 0.5966 0.2852 -0.0687 0.256 Uiso calc U . R 1.0 . .
C C4H 0.5012(7) 0.1945(7) -0.0844(6) 0.232(3) Uani d U . D 1.0 . .
H H4H1 0.4863 0.1422 -0.0871 0.278 Uiso calc U . R 1.0 . .
H H4H2 0.498 0.2268 -0.0421 0.278 Uiso calc U . R 1.0 . .
C C5H 0.4477(7) 0.1851(7) -0.1398(6) 0.238(4) Uani d U . D 1.0 . .
H H5H1 0.4612 0.1674 -0.1802 0.285 Uiso calc U . R 1.0 . .
H H5H2 0.4524 0.2369 -0.1304 0.285 Uiso calc U . R 1.0 . .
C C6H 0.3676(6) 0.1301(6) -0.1572(6) 0.237(4) Uani d U . D 1.0 . .
H H6H1 0.3333 0.1299 -0.1951 0.356 Uiso calc U . R 1.0 . .
H H6H2 0.354 0.1456 -0.1171 0.356 Uiso calc U . R 1.0 . .
H H6H3 0.3609 0.0773 -0.1713 0.356 Uiso calc U . R 1.0 . .

loop_
_atom_site_aniso_label
_atom_site_aniso_U_11
_atom_site_aniso_U_22
_atom_site_aniso_U_33
_atom_site_aniso_U_12
_atom_site_aniso_U_13
_atom_site_aniso_U_23
Ce1 0.02870(11) 0.03534(12) 0.03731(12) 0.00925(9) 0.00268(9) 0.02201(10)
Ce2 0.03438(12) 0.03300(12) 0.03974(12) 0.01588(10) 0.01152(9) 0.02174(10)
N1 0.0276(16) 0.0371(17) 0.0427(17) 0.0103(14) 0.0035(13) 0.0212(15)
C12 0.034(2) 0.035(2) 0.045(2) 0.0127(17) 0.0041(17) 0.0217(18)
C13 0.036(2) 0.043(2) 0.070(3) 0.020(2) 0.010(2) 0.021(2)
C14 0.044(3) 0.073(3) 0.089(4) 0.032(2) 0.023(2) 0.025(3)
C15 0.031(2) 0.065(3) 0.085(4) 0.010(2) 0.013(2) 0.025(3)
C16 0.033(2) 0.051(3) 0.061(3) 0.007(2) 0.005(2) 0.016(2)
C17 0.031(2) 0.045(2) 0.042(2) 0.0107(18) 0.0036(17) 0.0189(19)
C18 0.037(2) 0.042(2) 0.042(2) 0.0017(19) 0.0052(18) 0.0143(19)
C19 0.086(4) 0.067(3) 0.094(4) 0.042(3) 0.054(3) 0.041(3)
C20 0.062(3) 0.093(4) 0.048(3) 0.006(3) 0.008(2) 0.017(3)
C21 0.051(3) 0.055(3) 0.091(3) 0.035(2) 0.020(2) 0.021(3)
C22 0.097(3) 0.067(3) 0.088(3) 0.057(3) 0.043(2) 0.043(2)
C23 0.097(3) 0.067(3) 0.088(3) 0.057(3) 0.043(2) 0.043(2)
C23A 0.097(3) 0.067(3) 0.088(3) 0.057(3) 0.043(2) 0.043(2)
N2 0.0333(16) 0.0320(16) 0.0326(16) 0.0121(14) 0.0036(13) 0.0143(14)
C24 0.038(2) 0.036(2) 0.0330(19) 0.0147(17) 0.0043(16) 0.0215(17)
C25 0.035(2) 0.033(2) 0.039(2) 0.0086(17) 0.0031(16) 0.0172(17)
C26 0.038(2) 0.049(3) 0.048(2) 0.010(2) 0.0024(19) 0.023(2)
C27 0.049(3) 0.039(2) 0.058(3) 0.001(2) -0.004(2) 0.024(2)
C28 0.057(3) 0.032(2) 0.049(2) 0.016(2) -0.002(2) 0.0168(19)
C29 0.045(2) 0.037(2) 0.039(2) 0.0173(19) 0.0011(17) 0.0212(18)
C30 0.030(2) 0.044(2) 0.052(2) 0.0146(18) 0.0057(18) 0.017(2)
C31 0.042(3) 0.067(3) 0.081(3) 0.023(2) 0.016(2) 0.020(3)
C32 0.074(3) 0.056(3) 0.065(3) 0.040(3) 0.007(2) 0.024(2)
C33 0.059(3) 0.043(2) 0.055(3) 0.032(2) 0.014(2) 0.018(2)
C34 0.102(4) 0.115(4) 0.062(3) 0.066(4) 0.033(3) 0.036(3)
C35 0.093(4) 0.092(4) 0.072(3) 0.070(3) 0.025(3) 0.040(3)
N3 0.0320(16) 0.0412(18) 0.0409(17) 0.0114(14) 0.0074(13) 0.0247(15)
Si1 0.0412(6) 0.0489(7) 0.0454(6) 0.0154(6) 0.0112(5) 0.0273(6)
C1 0.065(3) 0.069(3) 0.081(3) 0.028(3) 0.039(3) 0.036(3)
C2 0.067(3) 0.063(3) 0.042(2) 0.024(2) 0.008(2) 0.024(2)
C3 0.049(3) 0.051(3) 0.060(3) 0.022(2) 0.013(2) 0.031(2)
Si2 0.0373(6) 0.0490(7) 0.0499(7) 0.0084(5) 0.0092(5) 0.0304(6)
C4 0.087(4) 0.068(3) 0.068(3) 0.015(3) 0.010(3) 0.049(3)
C5 0.049(3) 0.041(2) 0.077(3) 0.008(2) 0.015(2) 0.030(2)
C6 0.042(2) 0.067(3) 0.075(3) 0.007(2) 0.018(2) 0.033(3)
N4 0.0385(17) 0.0306(16) 0.0411(17) 0.0148(14) 0.0123(14) 0.0184(14)
Si3 0.0461(6) 0.0302(6) 0.0510(7) 0.0176(5) 0.0266(5) 0.0181(5)
C38 0.045(2) 0.030(2) 0.061(3) 0.0073(19) 0.023(2) 0.0107(19)
C39 0.053(3) 0.052(3) 0.085(3) 0.021(2) 0.037(3) 0.018(3)
C40 0.089(4) 0.046(3) 0.084(3) 0.034(3) 0.049(3) 0.041(3)
Si4 0.0488(7) 0.0420(7) 0.0385(6) 0.0160(6) 0.0137(5) 0.0189(5)
C41 0.081(3) 0.069(3) 0.050(3) 0.037(3) 0.014(3) 0.007(2)
C42 0.099(4) 0.095(4) 0.056(3) 0.040(3) 0.017(3) 0.042(3)
C43 0.049(3) 0.084(4) 0.055(3) 0.007(3) 0.013(2) 0.012(3)
N5 0.0399(18) 0.050(2) 0.0482(19) 0.0188(17) 0.0081(15) 0.0300(17)
C7 0.047(2) 0.051(2) 0.059(3) 0.025(2) 0.016(2) 0.030(2)
C8 0.051(3) 0.062(3) 0.074(3) 0.036(2) 0.026(2) 0.047(2)
C9 0.037(2) 0.071(3) 0.052(2) 0.030(2) 0.0172(18) 0.039(2)
C10 0.047(2) 0.057(3) 0.050(2) 0.020(2) 0.0030(19) 0.028(2)
C11 0.049(2) 0.050(3) 0.055(3) 0.023(2) 0.008(2) 0.031(2)
N6 0.054(2) 0.090(3) 0.068(2) 0.040(2) 0.0170(19) 0.053(2)
C36 0.075(3) 0.121(4) 0.105(4) 0.068(3) 0.041(3) 0.088(4)
C37 0.061(3) 0.109(4) 0.067(3) 0.035(3) -0.001(2) 0.047(3)
N7 0.0395(18) 0.0434(19) 0.061(2) 0.0206(16) 0.0191(16) 0.0320(17)
C44 0.045(2) 0.040(2) 0.048(2) 0.0211(19) 0.0211(19) 0.0219(19)
C45 0.039(2) 0.038(2) 0.042(2) 0.0189(18) 0.0097(17) 0.0187(18)
C46 0.0289(19) 0.032(2) 0.043(2) 0.0120(17) 0.0078(16) 0.0131(17)
C47 0.048(2) 0.057(3) 0.049(2) 0.029(2) 0.023(2) 0.027(2)
C48 0.053(3) 0.058(3) 0.053(3) 0.025(2) 0.018(2) 0.037(2)
N8 0.047(2) 0.053(2) 0.055(2) 0.0313(17) 0.0171(17) 0.0232(18)
C49 0.069(3) 0.076(3) 0.079(3) 0.052(3) 0.024(3) 0.044(3)
C50 0.066(3) 0.090(4) 0.071(3) 0.053(3) 0.030(3) 0.024(3)
Ce3 0.03011(11) 0.04209(13) 0.02835(11) 0.02206(10) 0.01061(9) 0.01264(9)
Ce4 0.03139(11) 0.04710(13) 0.03023(11) 0.02479(10) 0.01048(9) 0.01164(10)
N11 0.0303(15) 0.0325(16) 0.0264(15) 0.0148(13) 0.0061(12) 0.0079(13)
C112 0.0269(18) 0.046(2) 0.0281(18) 0.0218(17) 0.0047(15) 0.0113(17)
C113 0.037(2) 0.059(2) 0.033(2) 0.0218(19) 0.0093(17) 0.0209(19)
C114 0.052(3) 0.096(3) 0.041(2) 0.034(3) 0.019(2) 0.036(2)
C115 0.051(3) 0.103(4) 0.030(2) 0.044(3) 0.015(2) 0.017(2)
C116 0.037(2) 0.067(3) 0.030(2) 0.029(2) 0.0024(17) 0.003(2)
C117 0.0293(19) 0.046(2) 0.0297(19) 0.0219(18) 0.0032(15) 0.0056(17)
C118 0.040(2) 0.040(2) 0.040(2) 0.0201(19) 0.0041(17) 0.0085(18)
C119 0.072(3) 0.069(3) 0.098(4) 0.045(3) 0.028(3) 0.040(3)
C120 0.038(2) 0.079(3) 0.063(3) 0.012(2) 0.004(2) 0.024(3)
C121 0.057(3) 0.056(3) 0.043(2) 0.017(2) 0.014(2) 0.030(2)
C122 0.069(3) 0.071(3) 0.080(3) 0.035(3) 0.029(3) 0.033(3)
C123 0.056(3) 0.080(4) 0.118(5) 0.026(3) 0.023(3) 0.053(3)
N12 0.0287(15) 0.0402(17) 0.0251(14) 0.0179(14) 0.0061(12) 0.0089(13)
C124 0.0285(18) 0.046(2) 0.0303(18) 0.0220(18) 0.0039(15) 0.0092(17)
C125 0.042(2) 0.052(2) 0.037(2) 0.027(2) 0.0001(18) 0.0046(19)
C126 0.066(3) 0.070(3) 0.042(2) 0.047(3) -0.007(2) -0.001(2)
C127 0.080(3) 0.106(4) 0.030(2) 0.068(3) 0.004(2) -0.001(3)
C128 0.066(3) 0.106(4) 0.032(2) 0.053(3) 0.015(2) 0.023(3)
C129 0.034(2) 0.064(3) 0.032(2) 0.025(2) 0.0086(16) 0.0152(19)
C130 0.061(3) 0.044(3) 0.058(3) 0.027(2) 0.006(2) 0.016(2)
C131 0.078(4) 0.071(4) 0.104(5) 0.014(3) 0.003(3) 0.031(3)
C132 0.084(4) 0.074(3) 0.088(4) 0.044(3) 0.007(3) 0.042(3)
C133 0.045(2) 0.067(3) 0.037(2) 0.023(2) 0.0118(18) 0.027(2)
C134 0.097(4) 0.119(4) 0.079(4) 0.045(4) 0.048(3) 0.069(4)
C135 0.062(3) 0.063(3) 0.061(3) 0.036(2) 0.008(2) 0.028(2)
N13 0.0388(18) 0.069(2) 0.0505(19) 0.0333(17) 0.0254(15) 0.0325(17)
Si11 0.0426(7) 0.0764(9) 0.0779(9) 0.0334(7) 0.0350(6) 0.0488(8)
C101 0.055(3) 0.074(3) 0.070(3) 0.037(2) 0.030(2) 0.046(3)
C102 0.037(3) 0.072(3) 0.109(4) 0.017(2) 0.012(2) 0.041(3)
C103 0.100(4) 0.120(5) 0.140(5) 0.067(4) 0.093(4) 0.095(4)
Si12 0.0596(8) 0.1006(10) 0.0552(7) 0.0582(8) 0.0360(6) 0.0397(7)
C104 0.074(3) 0.076(3) 0.052(3) 0.052(3) 0.022(2) 0.014(2)
C105 0.119(5) 0.157(5) 0.072(3) 0.100(4) 0.065(3) 0.067(4)
C106 0.068(3) 0.119(4) 0.102(4) 0.067(3) 0.048(3) 0.055(4)
N14 0.0296(16) 0.0425(18) 0.0391(17) 0.0183(14) 0.0118(13) 0.0128(14)
Si13 0.0385(6) 0.0519(7) 0.0405(6) 0.0238(6) 0.0164(5) 0.0097(5)
C138 0.054(3) 0.072(3) 0.083(3) 0.041(3) 0.031(3) 0.016(3)
C139 0.084(4) 0.090(4) 0.050(3) 0.042(3) 0.035(3) 0.026(3)
C140 0.049(2) 0.052(3) 0.042(2) 0.022(2) 0.012(2) -0.003(2)
Si14 0.0331(6) 0.0528(7) 0.0466(7) 0.0132(6) 0.0110(5) 0.0085(6)
C99A 0.050(2) 0.076(3) 0.078(3) 0.005(2) 0.005(2) 0.004(2)
C1A0 0.050(2) 0.076(3) 0.078(3) 0.005(2) 0.005(2) 0.004(2)
C1A1 0.050(2) 0.076(3) 0.078(3) 0.005(2) 0.005(2) 0.004(2)
C99B 0.050(2) 0.076(3) 0.078(3) 0.005(2) 0.005(2) 0.004(2)
C1B0 0.050(2) 0.076(3) 0.078(3) 0.005(2) 0.005(2) 0.004(2)
C1B1 0.050(2) 0.076(3) 0.078(3) 0.005(2) 0.005(2) 0.004(2)
N15 0.047(2) 0.051(2) 0.0444(19) 0.0291(18) 0.0085(15) 0.0187(17)
C107 0.051(3) 0.050(3) 0.067(3) 0.029(2) 0.009(2) 0.028(2)
C108 0.047(3) 0.051(3) 0.054(3) 0.019(2) 0.001(2) 0.018(2)
C109 0.053(3) 0.063(3) 0.049(2) 0.033(2) 0.003(2) 0.020(2)
C110 0.073(3) 0.054(3) 0.072(3) 0.040(3) -0.007(2) 0.015(2)
C111 0.059(3) 0.055(3) 0.056(3) 0.035(2) -0.003(2) 0.011(2)
N16 0.072(3) 0.073(3) 0.068(3) 0.040(2) -0.011(2) 0.023(2)
C136 0.067(3) 0.092(4) 0.065(3) 0.041(3) -0.010(3) 0.019(3)
C97 0.093(16) 0.088(8) 0.088(15) 0.054(10) -0.015(9) 0.038(9)
C97A 0.074(10) 0.096(6) 0.077(11) 0.053(7) 0.015(6) 0.049(7)
N17 0.046(2) 0.054(2) 0.050(2) 0.0333(18) 0.0169(16) 0.0184(17)
C144 0.039(2) 0.053(2) 0.049(2) 0.024(2) 0.0185(19) 0.023(2)
C145 0.030(2) 0.050(2) 0.043(2) 0.0225(18) 0.0128(17) 0.0225(19)
C146 0.037(2) 0.048(2) 0.0279(19) 0.0190(19) 0.0149(16) 0.0132(18)
C147 0.029(2) 0.065(3) 0.054(3) 0.020(2) 0.0190(19) 0.023(2)
C148 0.040(2) 0.079(3) 0.060(3) 0.040(2) 0.019(2) 0.024(2)
N18 0.0383(18) 0.053(2) 0.047(2) 0.0144(16) 0.0146(15) 0.0284(17)
C149 0.051(3) 0.074(3) 0.076(3) 0.035(2) 0.025(2) 0.053(3)
C150 0.059(3) 0.070(3) 0.062(3) 0.016(2) 0.026(2) 0.042(3)
C1H 0.220(5) 0.246(8) 0.242(7) 0.130(6) 0.140(5) 0.099(6)
C2H 0.223(4) 0.221(5) 0.223(5) 0.113(4) 0.095(3) 0.088(4)
C3H 0.237(4) 0.192(4) 0.227(5) 0.129(4) 0.090(3) 0.090(3)
C4H 0.245(4) 0.216(5) 0.238(5) 0.122(4) 0.087(3) 0.107(4)
C5H 0.235(5) 0.230(5) 0.246(5) 0.123(4) 0.084(3) 0.105(4)
C6H 0.235(5) 0.228(7) 0.274(8) 0.127(5) 0.124(5) 0.116(6)

loop_
_atom_type_symbol
_atom_type_description
_atom_type_scat_dispersion_real
_atom_type_scat_dispersion_imag
_atom_type_scat_source
C C 0.0033 0.0016 'International Tables Vol C Tables 4.2.6.8 and 6.1.1.4'
H H 0.0000 0.0000 'International Tables Vol C Tables 4.2.6.8 and 6.1.1.4'
N N 0.0061 0.0033 'International Tables Vol C Tables 4.2.6.8 and 6.1.1.4'
Si Si 0.0817 0.0704 'International Tables Vol C Tables 4.2.6.8 and 6.1.1.4'
Ce Ce -0.2486 2.6331 'International Tables Vol C Tables 4.2.6.8 and 6.1.1.4'

loop_
_geom_angle_atom_site_label_1
_geom_angle_atom_site_label_2
_geom_angle_atom_site_label_3
_geom_angle
N1 Ce1 N3 116.05(10)
N1 Ce1 N2 77.91(9)
N3 Ce1 N2 120.91(9)
N1 Ce1 N5 87.01(9)
N3 Ce1 N5 95.66(9)
N2 Ce1 N5 143.42(10)
N1 Ce1 C24 107.64(10)
N3 Ce1 C24 107.13(10)
N2 Ce1 C24 29.76(9)
N5 Ce1 C24 142.87(10)
N1 Ce1 Si2 141.98(8)
N3 Ce1 Si2 28.45(7)
N2 Ce1 Si2 125.78(7)
N5 Ce1 Si2 85.84(7)
C24 Ce1 Si2 100.34(8)
N1 Ce1 Ce2 41.01(7)
N3 Ce1 Ce2 125.70(7)
N2 Ce1 Ce2 37.01(6)
N5 Ce1 Ce2 121.82(7)
C24 Ce1 Ce2 66.76(7)
Si2 Ce1 Ce2 149.16(2)
N2 Ce2 N1 78.49(9)
N2 Ce2 N4 119.61(10)
N1 Ce2 N4 140.40(9)
N2 Ce2 N7 101.75(9)
N1 Ce2 N7 118.97(10)
N4 Ce2 N7 93.03(9)
N2 Ce2 C12 103.61(9)
N1 Ce2 C12 27.65(9)
N4 Ce2 C12 115.56(10)
N7 Ce2 C12 123.62(10)
N2 Ce2 Si3 146.97(7)
N1 Ce2 Si3 124.37(7)
N4 Ce2 Si3 27.51(7)
N7 Ce2 Si3 87.82(7)
C12 Ce2 Si3 96.73(7)
N2 Ce2 Ce1 41.26(7)
N1 Ce2 Ce1 37.34(6)
N4 Ce2 Ce1 147.53(6)
N7 Ce2 Ce1 114.67(7)
C12 Ce2 Ce1 63.76(7)
Si3 Ce2 Ce1 155.694(19)
C12 N1 Ce1 150.3(2)
C12 N1 Ce2 99.1(2)
Ce1 N1 Ce2 101.65(10)
N1 C12 C13 121.4(3)
N1 C12 C17 121.4(3)
C13 C12 C17 117.2(3)
N1 C12 Ce2 53.23(16)
C13 C12 Ce2 95.8(2)
C17 C12 Ce2 121.4(2)
C14 C13 C12 119.4(4)
C14 C13 C21 119.2(4)
C12 C13 C21 121.2(4)
C15 C14 C13 122.0(4)
C16 C15 C14 118.7(4)
C15 C16 C17 122.4(4)
C16 C17 C12 119.8(4)
C16 C17 C18 120.4(4)
C12 C17 C18 119.7(3)
C17 C18 C19 111.4(3)
C17 C18 C20 112.8(4)
C19 C18 C20 111.3(4)
C23A C21 C13 116.9(6)
C23A C21 C22 110.5(5)
C13 C21 C22 111.1(4)
C13 C21 C23 108.6(7)
C22 C21 C23 105.2(7)
C24 N2 Ce2 168.8(2)
C24 N2 Ce1 89.43(18)
Ce2 N2 Ce1 101.73(10)
N2 C24 C29 122.2(3)
N2 C24 C25 120.5(3)
C29 C24 C25 117.1(3)
N2 C24 Ce1 60.81(16)
C29 C24 Ce1 98.8(2)
C25 C24 Ce1 106.9(2)
C26 C25 C24 119.8(3)
C26 C25 C30 120.9(3)
C24 C25 C30 119.3(3)
C27 C26 C25 121.5(4)
C26 C27 C28 119.8(4)
C27 C28 C29 121.4(4)
C28 C29 C24 120.3(4)
C28 C29 C33 119.7(3)
C24 C29 C33 120.0(3)
C25 C30 C32 109.3(3)
C25 C30 C31 115.4(3)
C32 C30 C31 111.7(3)
C29 C33 C34 112.1(3)
C29 C33 C35 113.1(4)
C34 C33 C35 109.6(4)
Si1 N3 Si2 123.71(18)
Si1 N3 Ce1 126.17(14)
Si2 N3 Ce1 109.21(15)
N3 Si1 C3 109.84(17)
N3 Si1 C2 111.17(17)
C3 Si1 C2 108.26(19)
N3 Si1 C1 114.80(18)
C3 Si1 C1 105.9(2)
C2 Si1 C1 106.5(2)
N3 Si2 C6 114.59(18)
N3 Si2 C4 113.06(17)
C6 Si2 C4 108.2(2)
N3 Si2 C5 109.52(17)
C6 Si2 C5 103.8(2)
C4 Si2 C5 107.0(2)
N3 Si2 Ce1 42.35(10)
C6 Si2 Ce1 126.53(15)
C4 Si2 Ce1 125.10(16)
C5 Si2 Ce1 67.19(12)
Si4 N4 Si3 126.51(17)
Si4 N4 Ce2 122.31(14)
Si3 N4 Ce2 111.17(14)
N4 Si3 C39 114.80(17)
N4 Si3 C40 114.44(18)
C39 Si3 C40 106.3(2)
N4 Si3 C38 108.40(15)
C39 Si3 C38 106.3(2)
C40 Si3 C38 105.99(19)
N4 Si3 Ce2 41.33(10)
C39 Si3 Ce2 123.68(15)
C40 Si3 Ce2 129.71(15)
C38 Si3 Ce2 67.23(11)
N4 Si4 C43 109.81(18)
N4 Si4 C42 115.87(19)
C43 Si4 C42 108.2(2)
N4 Si4 C41 112.43(17)
C43 Si4 C41 105.5(2)
C42 Si4 C41 104.4(2)
C7 N5 C11 114.4(3)
C7 N5 Ce1 135.7(3)
C11 N5 Ce1 109.4(2)
N5 C7 C8 124.9(4)
C7 C8 C9 119.9(4)
N6 C9 C10 121.4(4)
N6 C9 C8 122.6(4)
C10 C9 C8 115.9(3)
C11 C10 C9 119.6(4)
N5 C11 C10 125.2(4)
C9 N6 C37 121.3(4)
C9 N6 C36 119.8(4)
C37 N6 C36 118.9(3)
C48 N7 C44 114.3(3)
C48 N7 Ce2 125.3(2)
C44 N7 Ce2 120.0(2)
N7 C44 C45 124.2(4)
C44 C45 C46 120.9(3)
N8 C46 C45 122.9(3)
N8 C46 C47 121.8(3)
C45 C46 C47 115.3(3)
C48 C47 C46 119.4(4)
N7 C48 C47 125.9(4)
C46 N8 C50 121.4(3)
C46 N8 C49 121.2(3)
C50 N8 C49 117.4(3)
N11 Ce3 N13 116.02(10)
N11 Ce3 N12 78.24(9)
N13 Ce3 N12 124.23(9)
N11 Ce3 N15 87.92(9)
N13 Ce3 N15 93.86(10)
N12 Ce3 N15 141.81(10)
N11 Ce3 C124 107.90(10)
N13 Ce3 C124 109.89(10)
N12 Ce3 C124 29.69(9)
N15 Ce3 C124 140.39(10)
N11 Ce3 Si12 142.00(7)
N13 Ce3 Si12 28.78(8)
N12 Ce3 Si12 127.95(7)
N15 Ce3 Si12 83.63(7)
C124 Ce3 Si12 101.97(8)
N11 Ce3 Ce4 41.17(7)
N13 Ce3 Ce4 128.32(7)
N12 Ce3 Ce4 37.17(6)
N15 Ce3 Ce4 121.79(7)
C124 Ce3 Ce4 66.85(7)
Si12 Ce3 Ce4 152.05(2)
N12 Ce4 N11 78.64(9)
N12 Ce4 N14 121.93(10)
N11 Ce4 N14 144.21(9)
N12 Ce4 N17 101.51(10)
N11 Ce4 N17 115.15(10)
N14 Ce4 N17 90.70(10)
N12 Ce4 C112 104.62(9)
N11 Ce4 C112 28.55(9)
N14 Ce4 C112 117.36(9)
N17 Ce4 C112 120.12(10)
N12 Ce4 Si13 148.53(7)
N11 Ce4 Si13 126.68(6)
N14 Ce4 Si13 26.60(7)
N17 Ce4 Si13 84.99(7)
C112 Ce4 Si13 98.18(7)
N12 Ce4 Ce3 41.40(7)
N11 Ce4 Ce3 37.34(6)
N14 Ce4 Ce3 152.81(7)
N17 Ce4 Ce3 112.10(7)
C112 Ce4 Ce3 64.64(7)
Si13 Ce4 Ce3 159.95(2)
C112 N11 Ce3 153.1(2)
C112 N11 Ce4 95.16(18)
Ce3 N11 Ce4 101.50(10)
N11 C112 C117 121.6(3)
N11 C112 C113 121.1(3)
C117 C112 C113 117.3(3)
N11 C112 Ce4 56.29(15)
C117 C112 Ce4 121.3(2)
C113 C112 Ce4 91.4(2)
C114 C113 C112 119.8(4)
C114 C113 C121 119.0(4)
C112 C113 C121 120.9(3)
C115 C114 C113 121.4(4)
C116 C115 C114 119.7(4)
C115 C116 C117 121.9(4)
C116 C117 C112 119.8(4)
C116 C117 C118 120.7(3)
C112 C117 C118 119.5(3)
C117 C118 C119 111.2(3)
C117 C118 C120 113.2(3)
C119 C118 C120 110.4(3)
C113 C121 C123 115.0(4)
C113 C121 C122 110.2(3)
C123 C121 C122 109.0(4)
C124 N12 Ce4 168.9(2)
C124 N12 Ce3 89.62(18)
Ce4 N12 Ce3 101.43(10)
N12 C124 C129 120.6(3)
N12 C124 C125 121.8(3)
C129 C124 C125 117.4(3)
N12 C124 Ce3 60.70(16)
C129 C124 Ce3 105.5(2)
C125 C124 Ce3 99.9(2)
C126 C125 C124 119.6(4)
C126 C125 C130 119.7(4)
C124 C125 C130 120.7(3)
C127 C126 C125 122.1(4)
C126 C127 C128 119.8(4)
C127 C128 C129 121.3(4)
C128 C129 C124 119.7(4)
C128 C129 C133 121.6(4)
C124 C129 C133 118.6(3)
C125 C130 C132 113.0(4)
C125 C130 C131 111.5(4)
C132 C130 C131 109.5(4)
C129 C133 C135 109.2(3)
C129 C133 C134 115.2(4)
C135 C133 C134 111.5(4)
Si11 N13 Si12 123.27(18)
Si11 N13 Ce3 127.65(16)
Si12 N13 Ce3 108.50(16)
N13 Si11 C101 109.95(17)
N13 Si11 C103 114.3(2)
C101 Si11 C103 106.1(2)
N13 Si11 C102 112.15(19)
C101 Si11 C102 107.1(2)
C103 Si11 C102 106.8(2)
N13 Si12 C105 114.8(2)
N13 Si12 C106 112.6(2)
C105 Si12 C106 108.5(2)
N13 Si12 C104 109.40(17)
C105 Si12 C104 104.9(2)
C106 Si12 C104 106.0(2)
N13 Si12 Ce3 42.71(11)
C105 Si12 Ce3 127.85(16)
C106 Si12 Ce3 123.45(16)
C104 Si12 Ce3 66.72(13)
Si14 N14 Si13 125.32(17)
Si14 N14 Ce4 121.40(14)
Si13 N14 Ce4 113.22(14)
N14 Si13 C138 114.54(18)
N14 Si13 C139 114.05(18)
C138 Si13 C139 106.6(2)
N14 Si13 C140 108.53(16)
C138 Si13 C140 106.2(2)
C139 Si13 C140 106.3(2)
N14 Si13 Ce4 40.17(10)
C138 Si13 Ce4 131.80(16)
C139 Si13 Ce4 121.00(15)
C140 Si13 Ce4 68.73(12)
N14 Si14 C1A0 118.9(4)
N14 Si14 C99A 110.9(4)
C1A0 Si14 C99A 109.4(6)
N14 Si14 C1B1 113.4(3)
N14 Si14 C99B 110.5(3)
C1B1 Si14 C99B 109.3(4)
N14 Si14 C1B0 111.8(3)
C1B1 Si14 C1B0 106.9(4)
C99B Si14 C1B0 104.4(4)
N14 Si14 C1A1 111.0(4)
C1A0 Si14 C1A1 102.2(6)
C99A Si14 C1A1 102.9(6)
C111 N15 C107 114.6(3)
C111 N15 Ce3 137.2(3)
C107 N15 Ce3 108.2(2)
N15 C107 C108 125.4(4)
C107 C108 C109 119.4(4)
N16 C109 C110 122.5(4)
N16 C109 C108 122.2(4)
C110 C109 C108 115.2(4)
C111 C110 C109 120.7(4)
N15 C111 C110 124.7(4)
C109 N16 C136 120.3(4)
C109 N16 C97 119.4(11)
C136 N16 C97 117.5(12)
C109 N16 C97A 120.1(10)
C136 N16 C97A 118.4(10)
C148 N17 C144 113.9(3)
C148 N17 Ce4 125.7(2)
C144 N17 Ce4 120.0(3)
N17 C144 C145 125.4(4)
C144 C145 C146 120.0(3)
N18 C146 C145 122.2(3)
N18 C146 C147 122.8(3)
C145 C146 C147 115.0(3)
C148 C147 C146 119.9(4)
N17 C148 C147 125.8(4)
C146 N18 C149 121.3(3)
C146 N18 C150 121.4(3)
C149 N18 C150 117.2(3)
C3H C2H C1H 125.3(12)
C2H C3H C4H 121.1(11)
C5H C4H C3H 115.5(11)
C4H C5H C6H 115.1(11)

loop_
_geom_bond_atom_site_label_1
_geom_bond_atom_site_label_2
_geom_bond_distance
Ce1 N1 2.217(3)
Ce1 N3 2.409(3)
Ce1 N2 2.411(3)
Ce1 N5 2.674(3)
Ce1 C24 2.762(3)
Ce1 Si2 3.3767(11)
Ce1 Ce2 3.5795(3)
Ce2 N2 2.200(3)
Ce2 N1 2.398(3)
Ce2 N4 2.439(3)
Ce2 N7 2.615(3)
Ce2 C12 2.956(3)
Ce2 Si3 3.4449(10)
N1 C12 1.389(4)
C12 C13 1.423(5)
C12 C17 1.432(5)
C13 C14 1.398(5)
C13 C21 1.518(6)
C14 C15 1.375(6)
C15 C16 1.367(6)
C16 C17 1.381(5)
C17 C18 1.512(5)
C18 C19 1.515(6)
C18 C20 1.545(5)
C21 C23A 1.365(13)
C21 C22 1.523(6)
C21 C23 1.84(3)
N2 C24 1.371(4)
C24 C29 1.432(5)
C24 C25 1.446(5)
C25 C26 1.399(5)
C25 C30 1.504(5)
C26 C27 1.376(5)
C27 C28 1.386(6)
C28 C29 1.393(5)
C29 C33 1.514(5)
C30 C32 1.521(5)
C30 C31 1.527(5)
C33 C34 1.520(6)
C33 C35 1.525(5)
N3 Si1 1.702(3)
N3 Si2 1.703(3)
Si1 C3 1.865(4)
Si1 C2 1.874(4)
Si1 C1 1.880(4)
Si2 C6 1.868(4)
Si2 C4 1.874(4)
Si2 C5 1.887(4)
N4 Si4 1.692(3)
N4 Si3 1.706(3)
Si3 C39 1.865(4)
Si3 C40 1.873(4)
Si3 C38 1.879(4)
Si4 C43 1.832(4)
Si4 C42 1.861(4)
Si4 C41 1.891(4)
N5 C7 1.344(4)
N5 C11 1.356(5)
C7 C8 1.365(5)
C8 C9 1.405(5)
C9 N6 1.366(5)
C9 C10 1.400(5)
C10 C11 1.360(5)
N6 C37 1.444(6)
N6 C36 1.451(5)
N7 C48 1.343(5)
N7 C44 1.349(4)
C44 C45 1.368(5)
C45 C46 1.393(5)
C46 N8 1.359(4)
C46 C47 1.406(5)
C47 C48 1.363(5)
N8 C50 1.455(5)
N8 C49 1.460(5)
Ce3 N11 2.215(3)
Ce3 N13 2.403(3)
Ce3 N12 2.415(3)
Ce3 N15 2.668(3)
Ce3 C124 2.770(3)
Ce3 Si12 3.3599(11)
Ce3 Ce4 3.5796(3)
Ce4 N12 2.206(3)
Ce4 N11 2.404(3)
Ce4 N14 2.448(3)
Ce4 N17 2.592(3)
Ce4 C112 2.879(3)
Ce4 Si13 3.4877(11)
N11 C112 1.381(4)
C112 C117 1.434(5)
C112 C113 1.438(5)
C113 C114 1.390(5)
C113 C121 1.522(5)
C114 C115 1.381(6)
C115 C116 1.371(6)
C116 C117 1.386(5)
C117 C118 1.510(5)
C118 C119 1.518(5)
C118 C120 1.541(5)
C121 C123 1.527(6)
C121 C122 1.536(6)
N12 C124 1.372(4)
C124 C129 1.432(5)
C124 C125 1.437(5)
C125 C126 1.389(5)
C125 C130 1.515(6)
C126 C127 1.364(7)
C127 C128 1.380(6)
C128 C129 1.400(5)
C129 C133 1.526(5)
C130 C132 1.520(5)
C130 C131 1.539(6)
C133 C135 1.530(5)
C133 C134 1.539(5)
N13 Si11 1.700(3)
N13 Si12 1.706(3)
Si11 C101 1.874(4)
Si11 C103 1.883(5)
Si11 C102 1.886(5)
Si12 C105 1.878(5)
Si12 C106 1.879(4)
Si12 C104 1.891(5)
N14 Si14 1.697(3)
N14 Si13 1.700(3)
Si13 C138 1.869(4)
Si13 C139 1.877(4)
Si13 C140 1.882(4)
Si14 C1A0 1.817(12)
Si14 C99A 1.839(13)
Si14 C1B1 1.847(9)
Si14 C99B 1.866(9)
Si14 C1B0 1.930(9)
Si14 C1A1 1.965(14)
N15 C111 1.332(5)
N15 C107 1.339(5)
C107 C108 1.362(5)
C108 C109 1.401(5)
C109 N16 1.358(5)
C109 C110 1.393(6)
C110 C111 1.356(5)
N16 C136 1.451(5)
N16 C97 1.46(2)
N16 C97A 1.51(2)
N17 C148 1.340(5)
N17 C144 1.351(4)
C144 C145 1.362(5)
C145 C146 1.406(5)
C146 N18 1.347(4)
C146 C147 1.412(5)
C147 C148 1.359(5)
N18 C149 1.458(5)
N18 C150 1.460(5)
C1H C2H 1.378(10)
C2H C3H 1.364(10)
C3H C4H 1.427(10)
C4H C5H 1.370(11)
C5H C6H 1.439(10)
